data_4062684
loop_
_publ_author_name
'Masaaki Okazaki'

_journal_name_full Organometallics
_journal_paper_doi 10.1021/om049379e
_journal_year 2004
_chemical_formula_sum 'C41 H57 Cl2 O4 P Ru Si2'
_chemical_formula_weight 872.99
_chemical_name_common Ru(xantsil)(CO)3(PCy3)
_space_group_IT_number 14
_symmetry_cell_setting monoclinic
_symmetry_space_group_name_Hall '-P 2ybc'
_symmetry_space_group_name_H-M 'P 1 21/c 1'
_cell_angle_alpha 90.00
_cell_angle_beta 101.3523(10)
_cell_angle_gamma 90.00
_cell_formula_units_Z 4
_cell_length_a 15.9513(5)
_cell_length_b 10.5822(3)
_cell_length_c 25.8317(10)
_cell_measurement_temperature 150(2)
_cell_volume 4275.1(2)
_diffrn_ambient_temperature 150(2)
_exptl_crystal_density_diffrn 1.356
_cod_original_sg_symbol_H-M 'P 21/c'
_cod_database_code 4062684

loop_
_symmetry_equiv_pos_as_xyz
'x, y, z'
'-x, y+1/2, -z+1/2'
'-x, -y, -z'
'x, -y-1/2, z-1/2'

loop_
_atom_site_label
_atom_site_type_symbol
_atom_site_fract_x
_atom_site_fract_y
_atom_site_fract_z
_atom_site_U_iso_or_equiv
_atom_site_adp_type
_atom_site_occupancy
_atom_site_symmetry_multiplicity
_atom_site_calc_flag
_atom_site_refinement_flags
_atom_site_disorder_assembly
_atom_site_disorder_group
Ru1 Ru 0.200839(15) 0.34184(2) 0.380488(9) 0.01476(11) Uani 1 1 d . . .
Si1 Si 0.13354(6) 0.47182(9) 0.30057(3) 0.0200(2) Uani 1 1 d . . .
Si2 Si 0.32231(6) 0.25588(9) 0.33804(3) 0.01786(19) Uani 1 1 d . . .
P1 P 0.24058(5) 0.22934(8) 0.46665(3) 0.01641(18) Uani 1 1 d . . .
Cl1 Cl -0.07907(10) 0.2076(2) 0.36793(9) 0.0866(6) Uani 1 1 d . . .
Cl2 Cl -0.23373(16) 0.1176(2) 0.39832(7) 0.0951(7) Uani 1 1 d . . .
O1 O 0.31079(15) 0.4946(2) 0.28398(9) 0.0204(5) Uani 1 1 d . . .
O2 O 0.32033(17) 0.5693(2) 0.40901(10) 0.0265(5) Uani 1 1 d . . .
O3 O 0.05223(19) 0.4574(3) 0.42391(11) 0.0369(7) Uani 1 1 d . . .
O4 O 0.10840(18) 0.1270(3) 0.31376(11) 0.0305(6) Uani 1 1 d . . .
C1 C 0.1130(3) 0.3909(4) 0.23432(14) 0.0310(8) Uani 1 1 d . . .
H1 H 0.0874 0.3078 0.2375 0.046 Uiso 1 1 calc R . .
H2 H 0.1671 0.3806 0.2223 0.046 Uiso 1 1 calc R . .
H3 H 0.0738 0.4423 0.2088 0.046 Uiso 1 1 calc R . .
C2 C 0.0232(2) 0.5293(4) 0.30584(16) 0.0313(8) Uani 1 1 d . . .
H4 H -0.0021 0.5754 0.2737 0.047 Uiso 1 1 calc R . .
H5 H 0.0276 0.5855 0.3364 0.047 Uiso 1 1 calc R . .
H6 H -0.0130 0.4567 0.3102 0.047 Uiso 1 1 calc R . .
C3 C 0.2921(2) 0.2074(3) 0.26606(13) 0.0233(7) Uani 1 1 d . . .
H7 H 0.3389 0.1586 0.2564 0.035 Uiso 1 1 calc R . .
H8 H 0.2816 0.2831 0.2439 0.035 Uiso 1 1 calc R . .
H9 H 0.2402 0.1555 0.2607 0.035 Uiso 1 1 calc R . .
C4 C 0.3810(2) 0.1092(3) 0.36728(14) 0.0229(7) Uani 1 1 d . . .
H10 H 0.3401 0.0398 0.3666 0.034 Uiso 1 1 calc R . .
H11 H 0.4094 0.1261 0.4038 0.034 Uiso 1 1 calc R . .
H12 H 0.4238 0.0857 0.3465 0.034 Uiso 1 1 calc R . .
C5 C 0.1922(2) 0.3131(4) 0.51765(13) 0.0221(7) Uani 1 1 d . . .
H13 H 0.1319 0.3316 0.4997 0.027 Uiso 1 1 calc R . .
C6 C 0.2330(2) 0.4429(4) 0.53111(15) 0.0273(8) Uani 1 1 d . . .
H14 H 0.2922 0.4318 0.5511 0.033 Uiso 1 1 calc R . .
H15 H 0.2357 0.4888 0.4981 0.033 Uiso 1 1 calc R . .
C7 C 0.1818(3) 0.5205(4) 0.56395(18) 0.0382(10) Uani 1 1 d . . .
H16 H 0.2111 0.6021 0.5736 0.046 Uiso 1 1 calc R . .
H17 H 0.1245 0.5387 0.5426 0.046 Uiso 1 1 calc R . .
C8 C 0.1722(3) 0.4505(5) 0.61400(16) 0.0388(10) Uani 1 1 d . . .
H18 H 0.1360 0.5007 0.6334 0.047 Uiso 1 1 calc R . .
H19 H 0.2291 0.4401 0.6372 0.047 Uiso 1 1 calc R . .
C9 C 0.1318(3) 0.3211(4) 0.60059(16) 0.0331(9) Uani 1 1 d . . .
H20 H 0.0730 0.3319 0.5800 0.040 Uiso 1 1 calc R . .
H21 H 0.1282 0.2758 0.6336 0.040 Uiso 1 1 calc R . .
C10 C 0.1842(2) 0.2424(4) 0.56861(14) 0.0274(8) Uani 1 1 d . . .
H22 H 0.1560 0.1598 0.5595 0.033 Uiso 1 1 calc R . .
H23 H 0.2419 0.2265 0.5900 0.033 Uiso 1 1 calc R . .
C11 C 0.1953(2) 0.0677(4) 0.46818(13) 0.0229(7) Uani 1 1 d . . .
H24 H 0.2097 0.0382 0.5057 0.027 Uiso 1 1 calc R . .
C12 C 0.0972(2) 0.0681(3) 0.45201(14) 0.0220(7) Uani 1 1 d . . .
H25 H 0.0732 0.1258 0.4755 0.026 Uiso 1 1 calc R . .
H26 H 0.0804 0.1003 0.4155 0.026 Uiso 1 1 calc R . .
C13 C 0.0596(3) -0.0640(4) 0.45511(17) 0.0327(9) Uani 1 1 d . . .
H27 H 0.0710 -0.0926 0.4923 0.039 Uiso 1 1 calc R . .
H28 H -0.0031 -0.0607 0.4425 0.039 Uiso 1 1 calc R . .
C14 C 0.0981(3) -0.1581(4) 0.4218(2) 0.0410(11) Uani 1 1 d . . .
H29 H 0.0817 -0.1345 0.3841 0.049 Uiso 1 1 calc R . .
H30 H 0.0752 -0.2435 0.4262 0.049 Uiso 1 1 calc R . .
C15 C 0.1951(3) -0.1601(4) 0.4382(2) 0.0375(10) Uani 1 1 d . . .
H31 H 0.2114 -0.1917 0.4748 0.045 Uiso 1 1 calc R . .
H32 H 0.2190 -0.2187 0.4149 0.045 Uiso 1 1 calc R . .
C16 C 0.2330(2) -0.0299(3) 0.43482(15) 0.0248(7) Uani 1 1 d . . .
H33 H 0.2218 -0.0020 0.3975 0.030 Uiso 1 1 calc R . .
H34 H 0.2957 -0.0341 0.4473 0.030 Uiso 1 1 calc R . .
C17 C 0.3558(2) 0.2026(3) 0.49517(13) 0.0208(7) Uani 1 1 d . . .
H35 H 0.3736 0.1335 0.4732 0.025 Uiso 1 1 calc R . .
C18 C 0.3765(2) 0.1518(4) 0.55193(14) 0.0253(7) Uani 1 1 d . . .
H36 H 0.3668 0.2189 0.5768 0.030 Uiso 1 1 calc R . .
H37 H 0.3382 0.0801 0.5555 0.030 Uiso 1 1 calc R . .
C19 C 0.4695(2) 0.1082(4) 0.56551(15) 0.0291(8) Uani 1 1 d . . .
H38 H 0.4822 0.0752 0.6021 0.035 Uiso 1 1 calc R . .
H39 H 0.4784 0.0388 0.5415 0.035 Uiso 1 1 calc R . .
C20 C 0.5300(2) 0.2160(4) 0.56050(15) 0.0300(8) Uani 1 1 d . . .
H40 H 0.5896 0.1845 0.5680 0.036 Uiso 1 1 calc R . .
H41 H 0.5249 0.2821 0.5868 0.036 Uiso 1 1 calc R . .
C21 C 0.5097(2) 0.2730(4) 0.50503(15) 0.0279(8) Uani 1 1 d . . .
H42 H 0.5223 0.2099 0.4793 0.033 Uiso 1 1 calc R . .
H43 H 0.5469 0.3473 0.5036 0.033 Uiso 1 1 calc R . .
C22 C 0.4152(2) 0.3137(4) 0.48935(14) 0.0241(7) Uani 1 1 d . . .
H44 H 0.4041 0.3845 0.5122 0.029 Uiso 1 1 calc R . .
H45 H 0.4032 0.3437 0.4523 0.029 Uiso 1 1 calc R . .
C23 C -0.1871(4) 0.1808(6) 0.3482(2) 0.0532(13) Uani 1 1 d . . .
H46 H -0.1965 0.1219 0.3178 0.064 Uiso 1 1 calc R . .
H47 H -0.2158 0.2615 0.3361 0.064 Uiso 1 1 calc R . .
C24 C 0.2769(2) 0.4840(3) 0.39943(13) 0.0202(7) Uani 1 1 d . . .
C25 C 0.1068(2) 0.4126(4) 0.40769(13) 0.0233(7) Uani 1 1 d . . .
C26 C 0.1425(2) 0.2054(4) 0.34009(13) 0.0216(7) Uani 1 1 d . . .
C27 C 0.1927(2) 0.6232(4) 0.29004(13) 0.0218(7) Uani 1 1 d . . .
C28 C 0.1579(3) 0.7447(4) 0.28779(15) 0.0279(8) Uani 1 1 d . . .
H48 H 0.1004 0.7561 0.2916 0.033 Uiso 1 1 calc R . .
C29 C 0.2070(3) 0.8495(4) 0.28005(17) 0.0334(9) Uani 1 1 d . . .
H49 H 0.1816 0.9311 0.2780 0.040 Uiso 1 1 calc R . .
C30 C 0.2910(3) 0.8381(3) 0.27532(16) 0.0295(8) Uani 1 1 d . . .
H50 H 0.3233 0.9114 0.2710 0.035 Uiso 1 1 calc R . .
C31 C 0.3293(2) 0.7180(4) 0.27687(13) 0.0237(7) Uani 1 1 d . . .
C32 C 0.4205(2) 0.6906(4) 0.26977(14) 0.0248(7) Uani 1 1 d . . .
C33 C 0.4530(2) 0.5801(3) 0.30612(13) 0.0225(7) Uani 1 1 d . . .
C34 C 0.5360(2) 0.5632(4) 0.33395(15) 0.0277(8) Uani 1 1 d . . .
H51 H 0.5780 0.6262 0.3325 0.033 Uiso 1 1 calc R . .
C35 C 0.5582(2) 0.4546(4) 0.36400(14) 0.0271(8) Uani 1 1 d . . .
H52 H 0.6150 0.4445 0.3832 0.033 Uiso 1 1 calc R . .
C36 C 0.4977(2) 0.3602(4) 0.36618(14) 0.0233(7) Uani 1 1 d . . .
H53 H 0.5143 0.2860 0.3863 0.028 Uiso 1 1 calc R . .
C37 C 0.4131(2) 0.3734(3) 0.33917(13) 0.0188(6) Uani 1 1 d . . .
C38 C 0.3953(2) 0.4827(3) 0.31015(13) 0.0194(6) Uani 1 1 d . . .
C39 C 0.2778(2) 0.6160(3) 0.28368(13) 0.0192(6) Uani 1 1 d . . .
C40 C 0.4169(3) 0.6445(4) 0.21236(15) 0.0321(9) Uani 1 1 d . . .
H54 H 0.3821 0.5675 0.2061 0.048 Uiso 1 1 calc R . .
H55 H 0.4749 0.6264 0.2072 0.048 Uiso 1 1 calc R . .
H56 H 0.3912 0.7103 0.1876 0.048 Uiso 1 1 calc R . .
C41 C 0.4783(3) 0.8070(4) 0.28018(17) 0.0341(9) Uani 1 1 d . . .
H57 H 0.4570 0.8725 0.2541 0.051 Uiso 1 1 calc R . .
H58 H 0.5367 0.7837 0.2774 0.051 Uiso 1 1 calc R . .
H59 H 0.4782 0.8393 0.3157 0.051 Uiso 1 1 calc R . .

loop_
_atom_site_aniso_label
_atom_site_aniso_U_11
_atom_site_aniso_U_22
_atom_site_aniso_U_33
_atom_site_aniso_U_23
_atom_site_aniso_U_13
_atom_site_aniso_U_12
Ru1 0.01312(15) 0.01757(17) 0.01404(15) 0.00031(8) 0.00379(10) -0.00008(8)
Si1 0.0176(4) 0.0252(5) 0.0171(4) 0.0031(4) 0.0032(3) 0.0017(3)
Si2 0.0175(4) 0.0199(5) 0.0175(4) 0.0009(3) 0.0067(3) 0.0006(3)
P1 0.0149(4) 0.0196(4) 0.0153(4) 0.0008(3) 0.0045(3) -0.0006(3)
Cl1 0.0416(8) 0.1040(14) 0.1053(14) -0.0022(12) -0.0074(8) 0.0108(8)
Cl2 0.1240(17) 0.0949(13) 0.0587(9) 0.0367(10) -0.0011(10) -0.0435(13)
O1 0.0183(11) 0.0209(12) 0.0230(11) 0.0005(9) 0.0066(9) 0.0010(9)
O2 0.0278(13) 0.0212(13) 0.0309(13) -0.0034(10) 0.0067(10) -0.0074(10)
O3 0.0316(14) 0.0521(19) 0.0297(14) 0.0074(13) 0.0130(11) 0.0212(14)
O4 0.0320(14) 0.0328(14) 0.0249(13) -0.0074(12) 0.0014(11) -0.0083(12)
C1 0.038(2) 0.034(2) 0.0183(16) 0.0006(15) -0.0014(14) -0.0019(17)
C2 0.0213(17) 0.042(2) 0.0304(18) 0.0096(17) 0.0039(14) 0.0075(16)
C3 0.0265(17) 0.0241(18) 0.0202(15) -0.0022(13) 0.0067(13) 0.0001(14)
C4 0.0265(17) 0.0188(17) 0.0261(16) 0.0024(14) 0.0120(13) 0.0042(13)
C5 0.0191(15) 0.0316(18) 0.0172(15) -0.0009(14) 0.0073(12) 0.0001(14)
C6 0.0296(18) 0.0289(19) 0.0269(17) -0.0025(15) 0.0138(14) -0.0027(15)
C7 0.046(2) 0.033(2) 0.042(2) -0.0133(18) 0.0233(19) -0.0061(18)
C8 0.042(2) 0.050(3) 0.030(2) -0.0126(19) 0.0182(17) -0.003(2)
C9 0.030(2) 0.047(2) 0.0259(18) 0.0047(17) 0.0161(16) 0.0025(17)
C10 0.0268(17) 0.039(2) 0.0183(15) 0.0020(15) 0.0096(13) 0.0048(15)
C11 0.0194(15) 0.0314(19) 0.0191(15) 0.0012(14) 0.0069(12) -0.0029(14)
C12 0.0219(16) 0.0185(16) 0.0270(16) -0.0042(13) 0.0085(13) -0.0046(13)
C13 0.031(2) 0.033(2) 0.038(2) -0.0041(17) 0.0157(16) -0.0123(16)
C14 0.037(2) 0.034(2) 0.056(3) -0.018(2) 0.020(2) -0.0149(18)
C15 0.040(2) 0.029(2) 0.048(3) -0.0042(18) 0.019(2) -0.0035(17)
C16 0.0237(16) 0.0203(17) 0.0324(18) -0.0050(14) 0.0101(14) -0.0001(13)
C17 0.0163(15) 0.0268(18) 0.0190(15) -0.0005(13) 0.0029(12) 0.0006(13)
C18 0.0235(17) 0.031(2) 0.0203(16) 0.0036(14) 0.0030(13) 0.0042(14)
C19 0.0288(18) 0.032(2) 0.0243(17) -0.0007(15) -0.0003(14) 0.0094(16)
C20 0.0173(16) 0.043(2) 0.0272(18) -0.0054(16) -0.0018(13) 0.0048(15)
C21 0.0204(16) 0.0313(19) 0.0310(18) -0.0026(16) 0.0029(14) -0.0010(14)
C22 0.0169(15) 0.0303(18) 0.0246(16) 0.0037(14) 0.0030(13) -0.0024(14)
C23 0.053(3) 0.072(4) 0.032(2) -0.003(2) 0.002(2) -0.002(3)
C24 0.0188(15) 0.0254(17) 0.0174(14) 0.0016(13) 0.0060(12) 0.0052(13)
C25 0.0222(16) 0.0293(18) 0.0183(15) 0.0006(14) 0.0040(12) 0.0018(14)
C26 0.0191(15) 0.0296(18) 0.0163(14) 0.0054(14) 0.0038(12) 0.0020(13)
C27 0.0241(16) 0.0273(18) 0.0143(14) 0.0028(13) 0.0046(12) 0.0025(14)
C28 0.0342(19) 0.0235(18) 0.0280(18) 0.0018(14) 0.0111(15) 0.0053(15)
C29 0.047(2) 0.0189(19) 0.037(2) 0.0000(15) 0.0129(18) 0.0049(16)
C30 0.047(2) 0.0105(16) 0.033(2) -0.0010(13) 0.0128(17) -0.0031(14)
C31 0.0282(17) 0.0246(18) 0.0200(15) -0.0035(13) 0.0089(13) -0.0035(14)
C32 0.0296(18) 0.0239(17) 0.0240(17) -0.0019(14) 0.0128(14) -0.0078(15)
C33 0.0271(17) 0.0210(17) 0.0228(16) -0.0061(13) 0.0133(13) -0.0040(13)
C34 0.0227(17) 0.032(2) 0.0316(18) -0.0079(15) 0.0125(14) -0.0088(15)
C35 0.0191(16) 0.036(2) 0.0267(17) -0.0087(15) 0.0049(13) -0.0007(14)
C36 0.0232(17) 0.0266(18) 0.0217(16) -0.0007(14) 0.0084(13) 0.0049(14)
C37 0.0192(15) 0.0200(15) 0.0199(15) -0.0053(13) 0.0100(12) -0.0007(12)
C38 0.0186(15) 0.0232(16) 0.0182(14) -0.0052(13) 0.0078(12) -0.0013(12)
C39 0.0281(17) 0.0141(15) 0.0171(14) 0.0001(12) 0.0084(12) 0.0034(13)
C40 0.039(2) 0.038(2) 0.0243(18) -0.0007(16) 0.0169(16) -0.0048(17)
C41 0.042(2) 0.0263(19) 0.037(2) -0.0034(17) 0.0147(17) -0.0150(17)

loop_
_geom_bond_atom_site_label_1
_geom_bond_atom_site_label_2
_geom_bond_distance
_geom_bond_site_symmetry_2
_geom_bond_publ_flag
Ru1 C26 1.913(4) . ?
Ru1 C25 1.928(4) . ?
Ru1 C24 1.934(4) . ?
Ru1 P1 2.4935(8) . ?
Ru1 Si1 2.5366(9) . ?
Ru1 Si2 2.5730(9) . ?
Si1 C1 1.884(4) . ?
Si1 C2 1.892(4) . ?
Si1 C27 1.905(4) . ?
Si2 C4 1.891(4) . ?
Si2 C3 1.898(4) . ?
Si2 C37 1.904(3) . ?
P1 C11 1.860(4) . ?
P1 C17 1.862(3) . ?
P1 C5 1.876(3) . ?
Cl1 C23 1.721(6) . ?
Cl2 C23 1.749(6) . ?
O1 C39 1.387(4) . ?
O1 C38 1.389(4) . ?
O2 C24 1.136(4) . ?
O3 C25 1.141(4) . ?
O4 C26 1.140(5) . ?
C5 C6 1.530(5) . ?
C5 C10 1.541(5) . ?
C6 C7 1.528(5) . ?
C7 C8 1.524(6) . ?
C8 C9 1.524(6) . ?
C9 C10 1.532(5) . ?
C11 C12 1.538(5) . ?
C11 C16 1.541(5) . ?
C12 C13 1.529(5) . ?
C13 C14 1.522(6) . ?
C14 C15 1.522(7) . ?
C15 C16 1.513(5) . ?
C17 C18 1.535(5) . ?
C17 C22 1.536(5) . ?
C18 C19 1.527(5) . ?
C19 C20 1.516(6) . ?
C20 C21 1.529(5) . ?
C21 C22 1.544(5) . ?
C27 C28 1.397(5) . ?
C27 C39 1.401(5) . ?
C28 C29 1.394(6) . ?
C29 C30 1.375(6) . ?
C30 C31 1.407(5) . ?
C31 C39 1.390(5) . ?
C31 C32 1.529(5) . ?
C32 C33 1.525(5) . ?
C32 C41 1.530(5) . ?
C32 C40 1.551(5) . ?
C33 C34 1.388(5) . ?
C33 C38 1.400(5) . ?
C34 C35 1.394(6) . ?
C35 C36 1.397(5) . ?
C36 C37 1.399(5) . ?
C37 C38 1.377(5) . ?
